data_7218427
loop_
_publ_author_name
'Xie, Jing-Bo'
'Bao, Jia-Jing'
'Li, Hong-Xi'
'Tan, Da-Wei'
'Li, Hai-Yan'
'Lang, Jian-Ping'

_publ_section_title
;
 An efficient approach to the ammoxidation of alcohols to nitriles and the
 aerobic oxidation of alcohols to aldehydes in water using Cu(II)/pypzacac
 complexes as catalysts
;
_journal_name_full 'RSC Adv.'
_journal_paper_doi 10.1039/C4RA11743C
_journal_year 2014
_chemical_formula_moiety 'C26 H30 Cu2 N6 O10, 0.5(O h2)'
_chemical_formula_sum 'C26 H31 Cu2 N6 O10.5'
_chemical_formula_weight 722.65
_chemical_name_systematic
; 
 ? 
;
_space_group_IT_number 60
_symmetry_cell_setting orthorhombic
_symmetry_space_group_name_Hall '-P 2n 2ab'
_symmetry_space_group_name_H-M 'P b c n'
_atom_sites_solution_hydrogens geom
_atom_sites_solution_primary direct
_atom_sites_solution_secondary difmap
_audit_creation_method SHELXL-97
_cell_angle_alpha 90.00
_cell_angle_beta 90.00
_cell_angle_gamma 90.00
_cell_formula_units_Z 4
_cell_length_a 12.5992(6)
_cell_length_b 7.8436(4)
_cell_length_c 30.4801(13)
_cell_measurement_reflns_used 9980
_cell_measurement_temperature 296(2)
_cell_measurement_theta_max 25.31
_cell_measurement_theta_min 2.67
_cell_volume 3012.1(2)
_computing_cell_refinement 'Bruker SAINT'
_computing_data_collection 'Bruker APEX2'
_computing_data_reduction 'Bruker SAINT'
_computing_molecular_graphics 'Bruker SHELXTL'
_computing_publication_material 'Bruker SHELXTL'
_computing_structure_refinement 'SHELXL-97 (Sheldrick, 1997)'
_computing_structure_solution 'SHELXS-97 (Sheldrick, 1990)'
_diffrn_ambient_temperature 296(2)
_diffrn_measured_fraction_theta_full 0.994
_diffrn_measured_fraction_theta_max 0.994
_diffrn_measurement_device_type 'Bruker APEX-II CCD'
_diffrn_measurement_method '\f and \w scans'
_diffrn_radiation_monochromator graphite
_diffrn_radiation_source 'fine-focus sealed tube'
_diffrn_radiation_type MoK\a
_diffrn_radiation_wavelength 0.71073
_diffrn_reflns_av_R_equivalents 0.0371
_diffrn_reflns_av_sigmaI/netI 0.0200
_diffrn_reflns_limit_h_max 13
_diffrn_reflns_limit_h_min -15
_diffrn_reflns_limit_k_max 9
_diffrn_reflns_limit_k_min -9
_diffrn_reflns_limit_l_max 36
_diffrn_reflns_limit_l_min -36
_diffrn_reflns_number 37222
_diffrn_reflns_theta_full 25.40
_diffrn_reflns_theta_max 25.40
_diffrn_reflns_theta_min 2.67
_exptl_absorpt_coefficient_mu 1.479
_exptl_absorpt_correction_T_max 0.8909
_exptl_absorpt_correction_T_min 0.5892
_exptl_absorpt_correction_type multi-scan
_exptl_absorpt_process_details 'Jacobson, R. (1998) Private communication'
_exptl_crystal_colour blue
_exptl_crystal_density_diffrn 1.594
_exptl_crystal_density_method 'not measured'
_exptl_crystal_description block
_exptl_crystal_F_000 1484
_exptl_crystal_size_max 0.40
_exptl_crystal_size_mid 0.12
_exptl_crystal_size_min 0.08
_refine_diff_density_max 0.355
_refine_diff_density_min -0.322
_refine_diff_density_rms 0.063
_refine_ls_extinction_method none
_refine_ls_goodness_of_fit_ref 1.089
_refine_ls_hydrogen_treatment mixed
_refine_ls_matrix_type full
_refine_ls_number_parameters 215
_refine_ls_number_reflns 2761
_refine_ls_number_restraints 1
_refine_ls_restrained_S_all 1.088
_refine_ls_R_factor_all 0.0507
_refine_ls_R_factor_gt 0.0330
_refine_ls_shift/su_max 0.001
_refine_ls_shift/su_mean 0.000
_refine_ls_structure_factor_coef Fsqd
_refine_ls_weighting_details 'calc w=1/[\s^2^(Fo^2^)+(0.0345P)^2^+3.8019P] where P=(Fo^2^+2Fc^2^)/3'
_refine_ls_weighting_scheme calc
_refine_ls_wR_factor_gt 0.0772
_refine_ls_wR_factor_ref 0.0843
_reflns_number_gt 2220
_reflns_number_total 2761
_reflns_threshold_expression >2sigma(I)
_cod_data_source_file c4ra11743c2.cif
_cod_data_source_block 1
_cod_depositor_comments
;
The following automatic conversions were performed:

'_symmetry_cell_setting' value 'Orthorhombic' changed to
'orthorhombic' according to
/usr/data/users/saulius/crontab/automatic-downloads/rss-feeds/RSC/lib/dictionaries/cif_core.dic
dictionary named 'cif_core.dic' version 2.4.2 from 2011-04-26.

Automatic conversion script
Id: cif_fix_values 2827 2014-09-09 07:05:25Z andrius 
;
_cod_original_formula_sum 'C26 H31 Cu2 N6 O10.50'
_cod_database_code 7218427

loop_
_symmetry_equiv_pos_as_xyz
'x, y, z'
'-x+1/2, -y+1/2, z+1/2'
'-x, y, -z+1/2'
'x+1/2, -y+1/2, -z'
'-x, -y, -z'
'x-1/2, y-1/2, -z-1/2'
'x, -y, z-1/2'
'-x-1/2, y-1/2, z'

loop_
_atom_site_label
_atom_site_type_symbol
_atom_site_fract_x
_atom_site_fract_y
_atom_site_fract_z
_atom_site_U_iso_or_equiv
_atom_site_adp_type
_atom_site_occupancy
_atom_site_symmetry_multiplicity
_atom_site_calc_flag
_atom_site_refinement_flags
_atom_site_disorder_assembly
_atom_site_disorder_group
Cu1 Cu 0.99454(2) 0.16513(4) 0.352018(10) 0.02599(12) Uani 1 1 d . . .
O1 O 0.86189(16) 0.0684(3) 0.23315(7) 0.0395(5) Uani 1 1 d . . .
O2 O 0.94078(14) 0.2834(2) 0.19752(6) 0.0284(4) Uani 1 1 d . . .
O3 O 1.11943(15) 0.2036(3) 0.38857(6) 0.0339(5) Uani 1 1 d . A .
O4 O 1.0167(4) 0.4247(8) 0.4065(4) 0.0483(16) Uani 0.78(2) 1 d P A 1
O4A O 1.0256(16) 0.393(3) 0.4237(10) 0.0483(16) Uani 0.22(2) 1 d P A 2
O5 O 1.04357(16) -0.1141(3) 0.32644(7) 0.0383(5) Uani 1 1 d D . .
H5A H 1.074(2) -0.061(4) 0.3049(7) 0.046 Uiso 1 1 d D . .
O6 O 0.9563(19) 0.419(3) 0.4988(8) 0.052(4) Uiso 0.13 1 d P . 1
O6A O 0.942(2) 0.370(3) 0.5032(8) 0.052(4) Uiso 0.13 1 d P B 2
N1 N 0.79058(16) 0.2730(3) 0.29769(7) 0.0258(5) Uani 1 1 d . . .
N2 N 0.84388(17) 0.1930(3) 0.33005(7) 0.0247(5) Uani 1 1 d . . .
N3 N 0.91472(18) 0.0430(3) 0.40019(7) 0.0297(5) Uani 1 1 d . . .
C1 C 0.6852(2) 0.2585(4) 0.30391(9) 0.0308(7) Uani 1 1 d . . .
H1 H 0.6327 0.3034 0.2858 0.037 Uiso 1 1 calc R . .
C2 C 0.6685(2) 0.1663(4) 0.34146(9) 0.0300(6) Uani 1 1 d . . .
H2 H 0.6039 0.1357 0.3539 0.036 Uiso 1 1 calc R . .
C3 C 0.7696(2) 0.1286(3) 0.35670(8) 0.0259(6) Uani 1 1 d . . .
C4 C 0.8082(2) 0.0399(3) 0.39565(8) 0.0274(6) Uani 1 1 d . . .
C5 C 0.7433(2) -0.0433(4) 0.42564(9) 0.0334(7) Uani 1 1 d . . .
H5 H 0.6699 -0.0436 0.4222 0.040 Uiso 1 1 calc R . .
C6 C 0.7899(3) -0.1253(4) 0.46055(10) 0.0401(8) Uani 1 1 d . . .
H6 H 0.7481 -0.1816 0.4811 0.048 Uiso 1 1 calc R . .
C7 C 0.8985(3) -0.1238(4) 0.46493(10) 0.0437(8) Uani 1 1 d . . .
H7 H 0.9310 -0.1799 0.4882 0.052 Uiso 1 1 calc R . .
C8 C 0.9585(3) -0.0377(4) 0.43419(10) 0.0400(7) Uani 1 1 d . . .
H8 H 1.0319 -0.0359 0.4373 0.048 Uiso 1 1 calc R . .
C9 C 0.8442(2) 0.3506(3) 0.26070(8) 0.0262(6) Uani 1 1 d . . .
H9A H 0.9036 0.4176 0.2713 0.031 Uiso 1 1 calc R . .
H9B H 0.7956 0.4274 0.2459 0.031 Uiso 1 1 calc R . .
C10 C 0.88470(19) 0.2195(4) 0.22797(8) 0.0247(6) Uani 1 1 d . . .
C11 C 1.1033(3) 0.3409(4) 0.41000(10) 0.0399(8) Uani 1 1 d . . .
C12 C 1.1968(3) 0.4072(5) 0.43601(12) 0.0659(12) Uani 1 1 d . A .
H12A H 1.2331 0.4929 0.4193 0.099 Uiso 1 1 calc R . .
H12B H 1.2446 0.3150 0.4422 0.099 Uiso 1 1 calc R . .
H12C H 1.1721 0.4558 0.4631 0.099 Uiso 1 1 calc R . .
C13 C 1.1176(3) -0.2281(6) 0.34524(13) 0.0636(11) Uani 1 1 d . . .
H13A H 1.1841 -0.1707 0.3495 0.095 Uiso 1 1 calc R . .
H13B H 1.1277 -0.3237 0.3260 0.095 Uiso 1 1 calc R . .
H13C H 1.0914 -0.2675 0.3730 0.095 Uiso 1 1 calc R . .

loop_
_atom_site_aniso_label
_atom_site_aniso_U_11
_atom_site_aniso_U_22
_atom_site_aniso_U_33
_atom_site_aniso_U_23
_atom_site_aniso_U_13
_atom_site_aniso_U_12
Cu1 0.02102(19) 0.0313(2) 0.02569(19) -0.00093(14) 0.00092(13) -0.00216(14)
O1 0.0448(12) 0.0279(12) 0.0458(12) -0.0092(9) 0.0166(10) -0.0083(10)
O2 0.0268(10) 0.0291(10) 0.0292(10) 0.0008(8) 0.0036(8) 0.0014(8)
O3 0.0274(10) 0.0377(12) 0.0365(11) 0.0011(10) -0.0046(9) -0.0020(9)
O4 0.0439(17) 0.038(2) 0.063(5) 0.000(3) 0.006(2) 0.0017(16)
O4A 0.0439(17) 0.038(2) 0.063(5) 0.000(3) 0.006(2) 0.0017(16)
O5 0.0337(11) 0.0370(12) 0.0442(13) 0.0080(10) 0.0060(10) -0.0008(10)
N1 0.0222(11) 0.0263(12) 0.0289(12) -0.0054(10) 0.0003(9) 0.0029(10)
N2 0.0207(11) 0.0280(13) 0.0255(12) -0.0041(10) 0.0011(9) 0.0007(9)
N3 0.0294(12) 0.0300(13) 0.0296(12) -0.0034(10) 0.0010(10) -0.0045(10)
C1 0.0208(14) 0.0356(17) 0.0360(16) -0.0115(14) -0.0021(12) 0.0046(12)
C2 0.0213(13) 0.0317(16) 0.0370(16) -0.0111(13) 0.0043(12) -0.0040(12)
C3 0.0243(14) 0.0230(14) 0.0305(14) -0.0101(12) 0.0037(11) -0.0018(11)
C4 0.0311(15) 0.0237(15) 0.0274(14) -0.0112(12) 0.0056(12) -0.0034(11)
C5 0.0345(15) 0.0321(17) 0.0335(15) -0.0116(13) 0.0087(13) -0.0065(13)
C6 0.057(2) 0.0338(17) 0.0295(15) -0.0028(13) 0.0118(15) -0.0119(15)
C7 0.057(2) 0.0419(19) 0.0321(16) 0.0069(14) -0.0031(15) -0.0084(16)
C8 0.0398(17) 0.0437(19) 0.0366(17) 0.0035(14) -0.0038(14) -0.0048(15)
C9 0.0233(14) 0.0264(14) 0.0288(14) 0.0002(11) -0.0003(11) 0.0035(11)
C10 0.0168(12) 0.0287(16) 0.0286(14) -0.0012(12) -0.0045(11) 0.0018(11)
C11 0.0425(19) 0.043(2) 0.0345(16) 0.0035(15) 0.0043(14) -0.0177(16)
C12 0.082(3) 0.065(3) 0.051(2) 0.0029(19) -0.019(2) -0.040(2)
C13 0.055(2) 0.068(3) 0.068(2) 0.023(2) -0.0008(19) 0.011(2)

loop_
_atom_type_symbol
_atom_type_description
_atom_type_scat_dispersion_real
_atom_type_scat_dispersion_imag
_atom_type_scat_source
C C 0.0033 0.0016 'International Tables Vol C Tables 4.2.6.8 and 6.1.1.4'
H H 0.0000 0.0000 'International Tables Vol C Tables 4.2.6.8 and 6.1.1.4'
N N 0.0061 0.0033 'International Tables Vol C Tables 4.2.6.8 and 6.1.1.4'
O O 0.0106 0.0060 'International Tables Vol C Tables 4.2.6.8 and 6.1.1.4'
Cu Cu 0.3201 1.2651 'International Tables Vol C Tables 4.2.6.8 and 6.1.1.4'

loop_
_geom_angle_atom_site_label_1
_geom_angle_atom_site_label_2
_geom_angle_atom_site_label_3
_geom_angle
_geom_angle_site_symmetry_1
_geom_angle_site_symmetry_3
O2 Cu1 O3 91.80(8) 3_755 .
O2 Cu1 N3 174.67(8) 3_755 .
O3 Cu1 N3 93.43(9) . .
O2 Cu1 N2 94.84(8) 3_755 .
O3 Cu1 N2 158.14(9) . .
N3 Cu1 N2 79.91(9) . .
O2 Cu1 O5 94.30(7) 3_755 .
O3 Cu1 O5 96.83(8) . .
N3 Cu1 O5 86.08(8) . .
N2 Cu1 O5 103.40(8) . .
C10 O2 Cu1 127.61(17) . 3_755
C11 O3 Cu1 107.12(19) . .
C13 O5 Cu1 127.9(2) . .
C13 O5 H5A 109(2) . .
Cu1 O5 H5A 86(2) . .
C1 N1 N2 110.4(2) . .
C1 N1 C9 127.3(2) . .
N2 N1 C9 122.2(2) . .
C3 N2 N1 105.7(2) . .
C3 N2 Cu1 114.49(17) . .
N1 N2 Cu1 139.37(17) . .
C8 N3 C4 118.8(2) . .
C8 N3 Cu1 125.7(2) . .
C4 N3 Cu1 115.40(18) . .
N1 C1 C2 108.3(2) . .
N1 C1 H1 125.9 . .
C2 C1 H1 125.9 . .
C1 C2 C3 104.5(2) . .
C1 C2 H2 127.7 . .
C3 C2 H2 127.7 . .
N2 C3 C2 111.0(2) . .
N2 C3 C4 116.1(2) . .
C2 C3 C4 132.8(3) . .
N3 C4 C5 121.7(3) . .
N3 C4 C3 114.0(2) . .
C5 C4 C3 124.3(3) . .
C6 C5 C4 118.5(3) . .
C6 C5 H5 120.7 . .
C4 C5 H5 120.7 . .
C7 C6 C5 119.7(3) . .
C7 C6 H6 120.1 . .
C5 C6 H6 120.1 . .
C6 C7 C8 118.9(3) . .
C6 C7 H7 120.5 . .
C8 C7 H7 120.5 . .
N3 C8 C7 122.2(3) . .
N3 C8 H8 118.9 . .
C7 C8 H8 118.9 . .
N1 C9 C10 112.5(2) . .
N1 C9 H9A 109.1 . .
C10 C9 H9A 109.1 . .
N1 C9 H9B 109.1 . .
C10 C9 H9B 109.1 . .
H9A C9 H9B 107.8 . .
O1 C10 O2 127.2(2) . .
O1 C10 C9 119.3(2) . .
O2 C10 C9 113.5(2) . .
O4A C11 O3 129.0(10) . .
O4A C11 O4 27.5(12) . .
O3 C11 O4 121.8(4) . .
O4A C11 C12 110.7(12) . .
O3 C11 C12 115.8(3) . .
O4 C11 C12 122.2(4) . .
C11 C12 H12A 109.5 . .
C11 C12 H12B 109.5 . .
H12A C12 H12B 109.5 . .
C11 C12 H12C 109.5 . .
H12A C12 H12C 109.5 . .
H12B C12 H12C 109.5 . .
O5 C13 H13A 109.5 . .
O5 C13 H13B 109.5 . .
H13A C13 H13B 109.5 . .
O5 C13 H13C 109.5 . .
H13A C13 H13C 109.5 . .
H13B C13 H13C 109.5 . .

loop_
_geom_bond_atom_site_label_1
_geom_bond_atom_site_label_2
_geom_bond_distance
_geom_bond_site_symmetry_2
Cu1 O2 1.9507(18) 3_755
Cu1 O3 1.9515(19) .
Cu1 N3 2.021(2) .
Cu1 N2 2.025(2) .
Cu1 O5 2.405(2) .
O1 C10 1.229(3) .
O2 C10 1.270(3) .
O2 Cu1 1.9507(18) 3_755
O3 C11 1.275(4) .
O4 C11 1.278(8) .
O4A C11 1.14(2) .
O5 C13 1.414(4) .
O5 H5A 0.864(10) .
O6 O6 1.69(5) 5_766
N1 C1 1.346(3) .
N1 N2 1.349(3) .
N1 C9 1.449(3) .
N2 C3 1.338(3) .
N3 C8 1.334(4) .
N3 C4 1.350(3) .
C1 C2 1.371(4) .
C1 H1 0.9300 .
C2 C3 1.387(4) .
C2 H2 0.9300 .
C3 C4 1.459(4) .
C4 C5 1.389(4) .
C5 C6 1.375(4) .
C5 H5 0.9300 .
C6 C7 1.375(5) .
C6 H6 0.9300 .
C7 C8 1.381(4) .
C7 H7 0.9300 .
C8 H8 0.9300 .
C9 C10 1.521(4) .
C9 H9A 0.9700 .
C9 H9B 0.9700 .
C11 C12 1.513(4) .
C12 H12A 0.9600 .
C12 H12B 0.9600 .
C12 H12C 0.9600 .
C13 H13A 0.9600 .
C13 H13B 0.9600 .
C13 H13C 0.9600 .
